data_4506422
loop_
_publ_author_name
'Dang, Dongbin'
'Zheng, Yanning'
'Bai, Yan'
'Guo, Xiangyang'
'Ma, Pengtao'
'Niu, Jingyang'

_publ_section_title
;
 Assembly of Polyoxometalate-Based Metal--Organic Frameworks with
 Silver(I)-Schiff Base Coordination Polymeric Chains as Building Blocks
;
_journal_issue 8
_journal_name_full 'Crystal Growth &amp; Design'
_journal_page_first 3856
_journal_paper_doi 10.1021/cg300075a
_journal_volume 12
_journal_year 2012
_chemical_formula_sum 'C42 H54 Ag3 N12 O46 P W12'
_chemical_formula_weight 4023.75
_chemical_name_systematic
; 
 ? 
;
_space_group_IT_number 4
_symmetry_cell_setting monoclinic
_symmetry_space_group_name_Hall 'P 2yb'
_symmetry_space_group_name_H-M 'P 1 21 1'
_atom_sites_solution_hydrogens geom
_atom_sites_solution_primary direct
_atom_sites_solution_secondary difmap
_audit_creation_method SHELXL-97
_cell_angle_alpha 90.00
_cell_angle_beta 96.7570(10)
_cell_angle_gamma 90.00
_cell_formula_units_Z 2
_cell_length_a 12.1944(8)
_cell_length_b 20.2254(13)
_cell_length_c 17.5747(11)
_cell_measurement_reflns_used 6333
_cell_measurement_temperature 296(2)
_cell_measurement_theta_max 25.91
_cell_measurement_theta_min 2.18
_cell_volume 4304.5(5)
_computing_cell_refinement 'Bruker SMART'
_computing_data_collection 'Bruker SMART'
_computing_data_reduction 'Bruker SAINT'
_computing_molecular_graphics 'Bruker SHELXTL'
_computing_publication_material 'Bruker SHELXTL'
_computing_structure_refinement 'SHELXL-97 (Sheldrick, 1997)'
_computing_structure_solution 'SHELXS-97 (Sheldrick, 1990)'
_diffrn_ambient_temperature 296(2)
_diffrn_measured_fraction_theta_full 0.998
_diffrn_measured_fraction_theta_max 0.998
_diffrn_measurement_device_type 'CCD area detector'
_diffrn_measurement_method 'phi and omega scans'
_diffrn_radiation_monochromator graphite
_diffrn_radiation_source 'fine-focus sealed tube'
_diffrn_radiation_type MoK\a
_diffrn_radiation_wavelength 0.71073
_diffrn_reflns_av_R_equivalents 0.0457
_diffrn_reflns_av_sigmaI/netI 0.1118
_diffrn_reflns_limit_h_max 14
_diffrn_reflns_limit_h_min -13
_diffrn_reflns_limit_k_max 24
_diffrn_reflns_limit_k_min -24
_diffrn_reflns_limit_l_max 20
_diffrn_reflns_limit_l_min -16
_diffrn_reflns_number 21634
_diffrn_reflns_theta_full 25.00
_diffrn_reflns_theta_max 25.00
_diffrn_reflns_theta_min 1.93
_exptl_absorpt_coefficient_mu 16.733
_exptl_absorpt_correction_T_max 0.1880
_exptl_absorpt_correction_T_min 0.1526
_exptl_absorpt_correction_type multi-scan
_exptl_crystal_colour yellow
_exptl_crystal_density_diffrn 3.105
_exptl_crystal_density_method 'not measured'
_exptl_crystal_description block
_exptl_crystal_F_000 3604
_exptl_crystal_size_max 0.18
_exptl_crystal_size_mid 0.16
_exptl_crystal_size_min 0.15
_refine_diff_density_max 2.795
_refine_diff_density_min -2.489
_refine_diff_density_rms 0.310
_refine_ls_abs_structure_details 'Flack H D (1983), Acta Cryst. A39, 876-881'
_refine_ls_abs_structure_Flack 0.025(11)
_refine_ls_extinction_method none
_refine_ls_goodness_of_fit_ref 1.035
_refine_ls_hydrogen_treatment constr
_refine_ls_matrix_type full
_refine_ls_number_parameters 1040
_refine_ls_number_reflns 14809
_refine_ls_number_restraints 80
_refine_ls_restrained_S_all 1.034
_refine_ls_R_factor_all 0.1045
_refine_ls_R_factor_gt 0.0536
_refine_ls_shift/su_max 0.000
_refine_ls_shift/su_mean 0.000
_refine_ls_structure_factor_coef Fsqd
_refine_ls_weighting_details 'calc w=1/[\s^2^(Fo^2^)+(0.0301P)^2^+0.0000P] where P=(Fo^2^+2Fc^2^)/3'
_refine_ls_weighting_scheme calc
_refine_ls_wR_factor_gt 0.1076
_refine_ls_wR_factor_ref 0.1203
_reflns_number_gt 9903
_reflns_number_total 14809
_reflns_threshold_expression >2sigma(I)
_cod_data_source_file cg300075a_si_002.cif
_cod_data_source_block 2
_cod_depositor_comments
;
The following automatic conversions were performed:

'_symmetry_cell_setting' value 'Monoclinic' changed to 'monoclinic'
according to /home/saulius/struct/CIF-dictionaries/cif_core.dic
dictionary named 'cif_core.dic' version 2.4.2 from 2011-04-26.

Automatic conversion script
Id: cif_fix_values 1891 2012-01-12 08:04:46Z andrius 
;
_cod_original_sg_symbol_H-M P2(1)
_cod_database_code 4506422

loop_
_symmetry_equiv_pos_as_xyz
'x, y, z'
'-x, y+1/2, -z'

loop_
_atom_site_label
_atom_site_type_symbol
_atom_site_fract_x
_atom_site_fract_y
_atom_site_fract_z
_atom_site_U_iso_or_equiv
_atom_site_adp_type
_atom_site_occupancy
_atom_site_symmetry_multiplicity
_atom_site_calc_flag
_atom_site_refinement_flags
_atom_site_disorder_assembly
_atom_site_disorder_group
P1 P -0.1204(4) -0.0592(2) 0.3061(3) 0.000 Uiso 1 1 d . . .
W1 W 0.15450(8) -0.05211(5) 0.26234(6) 0.0411(3) Uani 1 1 d . . .
W2 W 0.07566(8) 0.04945(5) 0.40384(6) 0.0372(3) Uani 1 1 d . . .
W3 W -0.01817(8) 0.08090(5) 0.21467(6) 0.0350(3) Uani 1 1 d . . .
W4 W 0.05394(10) -0.19445(5) 0.36163(7) 0.0433(3) Uani 1 1 d . . .
W5 W -0.21585(9) -0.19872(5) 0.40196(7) 0.0417(3) Uani 1 1 d . . .
W6 W -0.02935(9) -0.09189(5) 0.50088(6) 0.0394(3) Uani 1 1 d . . .
W7 W -0.04460(10) -0.16603(6) 0.16043(7) 0.0481(3) Uani 1 1 d . . .
W8 W -0.31412(9) -0.16655(5) 0.20206(6) 0.0421(3) Uani 1 1 d . . .
W9 W -0.21302(9) -0.03236(5) 0.10940(6) 0.0383(3) Uani 1 1 d . . .
W10 W -0.39952(8) -0.05904(5) 0.35089(7) 0.0413(3) Uani 1 1 d . . .
W11 W -0.21070(9) 0.04779(5) 0.44715(6) 0.0379(3) Uani 1 1 d . . .
W12 W -0.30468(9) 0.07489(5) 0.25673(6) 0.0393(3) Uani 1 1 d . . .
O1 O 0.2794(13) -0.0586(9) 0.2396(10) 0.055(5) Uani 1 1 d . . .
O2 O 0.1614(15) 0.0965(10) 0.4613(11) 0.062(5) Uani 1 1 d . . .
O3 O 0.0078(15) 0.1474(8) 0.1616(12) 0.057(5) Uani 1 1 d . . .
O4 O 0.1441(16) -0.2575(9) 0.3787(11) 0.059(5) Uani 1 1 d . . .
O5 O -0.2751(19) -0.2642(9) 0.4419(12) 0.074(7) Uani 1 1 d . . .
O6 O 0.0200(16) -0.0947(9) 0.5935(12) 0.066(6) Uani 1 1 d . . .
O7 O 0.0074(15) -0.2189(8) 0.1012(10) 0.055(5) Uani 1 1 d . . .
O8 O -0.4113(14) -0.2176(10) 0.1631(12) 0.068(6) Uani 1 1 d . . .
O9 O -0.2556(14) -0.0113(8) 0.0222(10) 0.051(5) Uani 1 1 d . . .
O10 O -0.5245(17) -0.0666(11) 0.3717(11) 0.075(7) Uani 1 1 d . . .
O11 O -0.2354(16) 0.0971(9) 0.5211(11) 0.058(5) Uani 1 1 d U . .
O12 O -0.3848(15) 0.1394(9) 0.2192(12) 0.063(6) Uani 1 1 d . . .
O13 O 0.0688(16) -0.1008(10) 0.1873(10) 0.066(6) Uani 1 1 d . . .
O14 O 0.1087(11) 0.0260(9) 0.2065(9) 0.043(5) Uani 1 1 d . . .
O15 O 0.1369(15) -0.1220(9) 0.3291(10) 0.053(5) Uani 1 1 d . . .
O16 O 0.1797(14) 0.0030(10) 0.3513(9) 0.055(5) Uani 1 1 d . . .
O17 O -0.0697(16) 0.0706(9) 0.4237(11) 0.067(6) Uani 1 1 d . . .
O18 O 0.0612(15) -0.0250(9) 0.4635(10) 0.054(5) Uani 1 1 d . . .
O19 O 0.0445(13) 0.0997(9) 0.3146(9) 0.047(5) Uani 1 1 d . . .
O20 O -0.0981(13) 0.0245(10) 0.1396(11) 0.060(6) Uani 1 1 d . . .
O21 O -0.1607(15) 0.0991(8) 0.2432(9) 0.051(5) Uani 1 1 d . . .
O22 O -0.0819(15) -0.2347(10) 0.3828(12) 0.072(6) Uani 1 1 d . . .
O23 O -0.0056(16) -0.2007(10) 0.2557(12) 0.073(6) Uani 1 1 d . . .
O24 O 0.0644(14) -0.1545(9) 0.4596(9) 0.049(5) Uani 1 1 d . . .
O25 O -0.2571(15) -0.2066(9) 0.2987(12) 0.065(6) Uani 1 1 d . . .
O26 O -0.1420(13) -0.1585(9) 0.4889(9) 0.050(5) Uani 1 1 d . . .
O27 O -0.3205(13) -0.1310(8) 0.4025(10) 0.047(5) Uani 1 1 d U . .
O28 O -0.1392(16) -0.0260(9) 0.4999(11) 0.066(6) Uani 1 1 d . . .
O29 O -0.1894(14) -0.2002(10) 0.1610(11) 0.065(6) Uani 1 1 d . . .
O30 O -0.3200(15) -0.1009(8) 0.1250(10) 0.052(5) Uani 1 1 d . . .
O31 O -0.3915(13) -0.1083(8) 0.2582(10) 0.047(5) Uani 1 1 d . . .
O32 O -0.1141(16) -0.0989(10) 0.0914(11) 0.070(6) Uani 1 1 d . . .
O33 O -0.2990(13) 0.0196(8) 0.1712(11) 0.052(5) Uani 1 1 d . . .
O34 O -0.4180(14) 0.0209(8) 0.2887(10) 0.046(5) Uani 1 1 d . . .
O35 O -0.3444(15) -0.0015(9) 0.4342(9) 0.055(5) Uani 1 1 d . . .
O36 O -0.2748(14) 0.0963(8) 0.3627(9) 0.046(5) Uani 1 1 d . . .
O37 O -0.0266(15) -0.0162(7) 0.2986(10) 0.053(5) Uani 1 1 d . . .
O38 O -0.0935(12) -0.1106(7) 0.3658(10) 0.040(4) Uani 1 1 d . . .
O39 O -0.1550(12) -0.0910(7) 0.2302(9) 0.040(4) Uani 1 1 d . . .
O40 O -0.2168(14) -0.0176(8) 0.3300(10) 0.050(5) Uani 1 1 d . . .
Ag1 Ag 0.3353(2) -0.21853(14) -0.23073(17) 0.0823(8) Uani 1 1 d . . .
N1 N 0.192(2) -0.2345(12) -0.3083(16) 0.060(7) Uani 1 1 d . . .
N2 N -0.1153(16) -0.2072(12) -0.2388(15) 0.055(6) Uani 1 1 d . . .
N3 N -0.213(3) -0.1967(14) -0.2138(16) 0.085(9) Uani 1 1 d . . .
N4 N -0.527(2) -0.1955(12) -0.1502(14) 0.056(6) Uani 1 1 d . . .
C1 C 0.093(3) -0.2328(15) -0.282(2) 0.072(10) Uani 1 1 d . . .
H1A H 0.0883 -0.2248 -0.2299 0.086 Uiso 1 1 calc R . .
C2 C 0.197(2) -0.2530(13) -0.374(2) 0.055(8) Uani 1 1 d . . .
H2A H 0.2658 -0.2541 -0.3913 0.066 Uiso 1 1 calc R . .
C3 C 0.103(3) -0.2733(12) -0.4260(18) 0.052(8) Uani 1 1 d . . .
H3A H 0.1131 -0.2916 -0.4732 0.062 Uiso 1 1 calc R . .
C4 C 0.007(2) -0.2657(11) -0.4062(15) 0.042(7) Uani 1 1 d . . .
H4A H -0.0561 -0.2750 -0.4399 0.050 Uiso 1 1 calc R . .
C5 C -0.002(2) -0.2429(11) -0.3314(18) 0.046(7) Uani 1 1 d . . .
C6 C -0.116(2) -0.2308(15) -0.3032(19) 0.061(8) Uani 1 1 d U . .
C7 C -0.208(3) -0.2514(18) -0.3548(19) 0.092(9) Uani 1 1 d U . .
H7A H -0.2748 -0.2450 -0.3316 0.137 Uiso 1 1 calc R . .
H7B H -0.2005 -0.2974 -0.3667 0.137 Uiso 1 1 calc R . .
H7C H -0.2115 -0.2259 -0.4011 0.137 Uiso 1 1 calc R . .
C8 C -0.123(3) -0.1998(19) -0.0887(19) 0.093(11) Uani 1 1 d U . .
H8A H -0.0683 -0.2277 -0.1073 0.140 Uiso 1 1 calc R . .
H8B H -0.1446 -0.2181 -0.0423 0.140 Uiso 1 1 calc R . .
H8C H -0.0931 -0.1564 -0.0787 0.140 Uiso 1 1 calc R . .
C9 C -0.220(2) -0.1957(15) -0.1464(17) 0.052(7) Uani 1 1 d . . .
C10 C -0.327(2) -0.1865(11) -0.1211(17) 0.050(7) Uani 1 1 d . . .
C11 C -0.357(3) -0.1657(15) -0.0469(19) 0.069(9) Uani 1 1 d U . .
H11A H -0.2998 -0.1596 -0.0074 0.083 Uiso 1 1 calc R . .
C12 C -0.463(4) -0.1542(15) -0.031(2) 0.081(11) Uani 1 1 d . . .
H12A H -0.4789 -0.1338 0.0139 0.097 Uiso 1 1 calc R . .
C13 C -0.541(3) -0.1741(18) -0.084(2) 0.085(11) Uani 1 1 d . . .
H13A H -0.6135 -0.1724 -0.0720 0.102 Uiso 1 1 calc R . .
C14 C -0.427(2) -0.2019(16) -0.1703(17) 0.068(9) Uani 1 1 d . . .
H14A H -0.4196 -0.2172 -0.2194 0.082 Uiso 1 1 calc R . .
Ag2 Ag 0.54235(17) -0.00702(12) -0.11545(16) 0.0679(7) Uani 1 1 d . . .
N5 N 0.4303(17) -0.0046(11) -0.0292(13) 0.050(6) Uani 1 1 d . . .
N6 N 0.0969(15) -0.0214(13) -0.0823(14) 0.068(8) Uani 1 1 d D . .
N7 N -0.0132(17) -0.0131(14) -0.1148(15) 0.081(8) Uani 1 1 d DU . .
N8 N -0.3386(17) -0.0179(11) -0.1939(13) 0.051(6) Uani 1 1 d . . .
C15 C 0.3240(16) -0.0018(10) -0.0502(13) 0.026(5) Uani 1 1 d U . .
H15A H 0.2984 -0.0091 -0.1015 0.031 Uiso 1 1 calc R . .
C16 C 0.463(2) 0.0069(14) 0.046(2) 0.069(10) Uani 1 1 d . . .
H16A H 0.5387 0.0085 0.0611 0.083 Uiso 1 1 calc R . .
C17 C 0.397(2) 0.0159(16) 0.0977(18) 0.072(10) Uani 1 1 d . . .
H17A H 0.4243 0.0187 0.1493 0.086 Uiso 1 1 calc R . .
C18 C 0.281(3) 0.0215(16) 0.0742(15) 0.071(10) Uani 1 1 d . . .
H18A H 0.2327 0.0318 0.1094 0.085 Uiso 1 1 calc R . .
C19 C 0.2451(18) 0.0117(12) 0.0014(15) 0.041(7) Uani 1 1 d . . .
C20 C 0.133(3) 0.0142(15) -0.0296(19) 0.067(8) Uani 1 1 d U . .
C21 C 0.064(3) 0.0656(17) 0.005(2) 0.091(9) Uani 1 1 d U . .
H21A H 0.0517 0.1022 -0.0297 0.136 Uiso 1 1 calc R . .
H21B H 0.1029 0.0807 0.0525 0.136 Uiso 1 1 calc R . .
H21C H -0.0050 0.0466 0.0139 0.136 Uiso 1 1 calc R . .
C22 C 0.050(2) -0.0555(17) -0.2313(18) 0.075(10) Uani 1 1 d . . .
H22A H 0.1209 -0.0504 -0.2015 0.113 Uiso 1 1 calc R . .
H22B H 0.0494 -0.0313 -0.2783 0.113 Uiso 1 1 calc R . .
H22C H 0.0370 -0.1014 -0.2425 0.113 Uiso 1 1 calc R . .
C23 C -0.0402(19) -0.0288(13) -0.1859(14) 0.043(7) Uani 1 1 d . . .
C24 C -0.1511(18) -0.0276(11) -0.2138(17) 0.037(6) Uani 1 1 d . . .
C25 C -0.185(2) -0.0360(14) -0.290(2) 0.073(10) Uani 1 1 d . . .
H25A H -0.1324 -0.0464 -0.3225 0.087 Uiso 1 1 calc R . .
C26 C -0.294(2) -0.0297(16) -0.3218(18) 0.077(10) Uani 1 1 d . . .
H26A H -0.3162 -0.0298 -0.3742 0.092 Uiso 1 1 calc R . .
C27 C -0.364(2) -0.0236(18) -0.2688(19) 0.076(10) Uani 1 1 d . . .
H27A H -0.4391 -0.0233 -0.2868 0.091 Uiso 1 1 calc R . .
C28 C -0.2324(17) -0.0187(12) -0.1687(16) 0.045(7) Uani 1 1 d . . .
H28A H -0.2121 -0.0127 -0.1165 0.054 Uiso 1 1 calc R . .
Ag3 Ag 0.88607(17) 0.14802(13) -0.16242(14) 0.0628(7) Uani 1 1 d . . .
N9 N 0.7749(16) 0.1538(11) -0.0744(14) 0.053(6) Uani 1 1 d . . .
N10 N 0.4502(17) 0.1251(11) -0.1381(14) 0.048(6) Uani 1 1 d . . .
N11 N 0.3352(15) 0.1218(10) -0.1668(13) 0.043(5) Uani 1 1 d . . .
N12 N 0.0036(15) 0.1341(10) -0.2425(12) 0.039(5) Uani 1 1 d U . .
C29 C 0.670(2) 0.1514(12) -0.0922(16) 0.041(6) Uani 1 1 d U . .
H29A H 0.6445 0.1467 -0.1439 0.050 Uiso 1 1 calc R . .
C30 C 0.812(2) 0.1660(16) -0.003(2) 0.077(11) Uani 1 1 d . . .
H30A H 0.8870 0.1728 0.0107 0.093 Uiso 1 1 calc R . .
C31 C 0.742(2) 0.1688(15) 0.0521(17) 0.065(9) Uani 1 1 d . . .
H31A H 0.7704 0.1735 0.1034 0.078 Uiso 1 1 calc R . .
C32 C 0.619(3) 0.1641(16) 0.029(2) 0.073(10) Uani 1 1 d . . .
H32A H 0.5683 0.1676 0.0642 0.088 Uiso 1 1 calc R . .
C33 C 0.591(2) 0.1550(12) -0.0427(17) 0.051(8) Uani 1 1 d . . .
C34 C 0.4717(18) 0.1493(12) -0.0740(17) 0.036(6) Uani 1 1 d . . .
C35 C 0.386(2) 0.1766(13) -0.0268(17) 0.059(8) Uani 1 1 d . . .
H35A H 0.3216 0.1491 -0.0334 0.088 Uiso 1 1 calc R . .
H35B H 0.3670 0.2207 -0.0434 0.088 Uiso 1 1 calc R . .
H35C H 0.4158 0.1772 0.0263 0.088 Uiso 1 1 calc R . .
C36 C 0.399(2) 0.1364(16) -0.2922(15) 0.064(9) Uani 1 1 d . . .
H36A H 0.4465 0.1726 -0.2750 0.097 Uiso 1 1 calc R . .
H36B H 0.3635 0.1457 -0.3428 0.097 Uiso 1 1 calc R . .
H36C H 0.4417 0.0967 -0.2932 0.097 Uiso 1 1 calc R . .
C37 C 0.312(2) 0.1276(11) -0.2382(17) 0.041(7) Uani 1 1 d . . .
C38 C 0.1911(19) 0.1231(12) -0.2694(15) 0.039(7) Uani 1 1 d . . .
C39 C 0.156(2) 0.1106(11) -0.3416(15) 0.042(7) Uani 1 1 d . . .
H39A H 0.2068 0.1045 -0.3762 0.050 Uiso 1 1 calc R . .
C40 C 0.0426(19) 0.1063(12) -0.3678(15) 0.040(7) Uani 1 1 d . . .
H40A H 0.0166 0.0963 -0.4184 0.048 Uiso 1 1 calc R . .
C41 C -0.026(2) 0.1176(11) -0.3138(17) 0.051(8) Uani 1 1 d . . .
H41A H -0.1011 0.1133 -0.3290 0.061 Uiso 1 1 calc R . .
C42 C 0.119(2) 0.1340(12) -0.2184(16) 0.045(7) Uani 1 1 d U . .
H42A H 0.1453 0.1414 -0.1672 0.054 Uiso 1 1 calc R . .
O1W O 0.497(3) 0.206(3) 0.361(2) 0.38(5) Uani 1 1 d . . .
O2W O 0.359(3) -0.0511(18) -0.236(2) 0.171(14) Uani 1 1 d . . .
O3W O 0.293(2) -0.3499(13) 0.2774(16) 0.118(9) Uani 1 1 d U . .
O4W O 0.315(6) -0.081(3) 0.495(4) 0.16(2) Uiso 0.50 1 d P . .
O5W O -0.569(5) -0.120(3) -0.364(3) 0.120(19) Uiso 0.50 1 d P . .
O6W O 0.367(4) -0.226(3) 0.269(3) 0.110(17) Uiso 0.50 1 d P A 1
O7W O 0.361(4) -0.275(3) 0.331(3) 0.110(17) Uiso 0.50 1 d P B 2
O9W O 0.452(7) 0.107(4) 0.441(5) 0.08(3) Uiso 0.25 1 d P . .
O10W O 0.187(4) -0.162(2) -0.097(3) 0.102(16) Uiso 0.50 1 d P . .
O11W O 0.267(9) -0.162(5) 0.066(6) 0.12(4) Uiso 0.25 1 d P . .

loop_
_atom_site_aniso_label
_atom_site_aniso_U_11
_atom_site_aniso_U_22
_atom_site_aniso_U_33
_atom_site_aniso_U_23
_atom_site_aniso_U_13
_atom_site_aniso_U_12
W1 0.0349(6) 0.0522(7) 0.0370(7) 0.0010(6) 0.0077(5) 0.0022(5)
W2 0.0332(6) 0.0398(6) 0.0383(7) -0.0054(5) 0.0033(5) -0.0052(5)
W3 0.0344(6) 0.0366(6) 0.0346(6) 0.0010(5) 0.0067(5) -0.0010(5)
W4 0.0526(7) 0.0348(6) 0.0409(7) 0.0012(5) -0.0016(5) 0.0105(5)
W5 0.0483(7) 0.0328(6) 0.0449(7) 0.0025(6) 0.0090(5) -0.0044(5)
W6 0.0471(7) 0.0432(7) 0.0278(6) 0.0011(5) 0.0045(5) 0.0022(5)
W7 0.0656(8) 0.0444(7) 0.0348(7) -0.0088(6) 0.0079(6) 0.0112(6)
W8 0.0480(7) 0.0375(6) 0.0399(7) -0.0076(5) 0.0012(5) -0.0070(5)
W9 0.0402(6) 0.0475(7) 0.0268(6) -0.0027(5) 0.0019(5) 0.0063(5)
W10 0.0313(6) 0.0486(7) 0.0450(7) 0.0000(6) 0.0083(5) -0.0061(5)
W11 0.0460(7) 0.0358(6) 0.0339(6) -0.0085(5) 0.0124(5) -0.0011(5)
W12 0.0392(6) 0.0354(6) 0.0424(7) -0.0017(5) 0.0005(5) 0.0071(5)
O1 0.050(11) 0.056(12) 0.061(13) 0.028(11) 0.012(9) 0.001(10)
O2 0.045(11) 0.077(14) 0.061(13) -0.005(11) -0.003(10) -0.009(10)
O3 0.063(12) 0.033(10) 0.083(15) 0.015(10) 0.033(11) 0.005(9)
O4 0.063(13) 0.062(13) 0.054(13) -0.007(10) 0.012(10) -0.008(11)
O5 0.118(19) 0.034(11) 0.068(15) -0.011(11) 0.004(13) -0.020(12)
O6 0.083(15) 0.038(11) 0.077(15) 0.002(11) 0.009(12) -0.018(10)
O7 0.076(13) 0.055(12) 0.036(11) -0.005(9) 0.019(10) 0.031(10)
O8 0.035(11) 0.086(16) 0.080(15) -0.001(13) -0.006(11) -0.008(11)
O9 0.054(11) 0.048(11) 0.055(12) -0.023(10) 0.018(10) -0.026(9)
O10 0.081(15) 0.091(16) 0.048(13) -0.020(12) -0.015(11) 0.029(13)
O11 0.071(9) 0.056(9) 0.048(9) -0.028(7) 0.012(7) -0.002(7)
O12 0.047(12) 0.045(11) 0.096(17) 0.015(11) 0.004(11) 0.022(9)
O13 0.068(13) 0.080(14) 0.046(13) 0.019(11) -0.013(10) 0.013(12)
O14 0.015(8) 0.075(12) 0.042(11) 0.003(9) 0.011(7) 0.008(8)
O15 0.061(12) 0.070(12) 0.030(11) 0.012(9) 0.013(9) 0.007(10)
O16 0.058(12) 0.085(14) 0.021(10) -0.005(9) 0.003(9) 0.007(11)
O17 0.084(15) 0.055(12) 0.062(13) 0.014(11) 0.007(11) -0.009(11)
O18 0.064(12) 0.045(11) 0.058(12) 0.003(10) 0.021(10) 0.003(9)
O19 0.038(10) 0.076(13) 0.023(9) -0.017(9) -0.017(8) 0.008(9)
O20 0.029(10) 0.088(15) 0.065(14) -0.006(11) 0.011(9) 0.008(10)
O21 0.071(13) 0.050(11) 0.030(10) -0.010(9) -0.006(9) 0.024(10)
O22 0.054(12) 0.072(14) 0.088(16) -0.049(12) 0.004(11) 0.000(11)
O23 0.069(14) 0.066(14) 0.084(16) -0.019(12) 0.011(12) -0.020(12)
O24 0.055(12) 0.053(11) 0.036(10) 0.013(9) -0.008(9) 0.000(9)
O25 0.064(13) 0.043(11) 0.092(16) 0.007(11) 0.021(11) 0.007(10)
O26 0.035(10) 0.085(13) 0.031(10) 0.018(10) 0.011(8) 0.004(10)
O27 0.027(7) 0.059(8) 0.056(8) 0.000(7) 0.012(6) 0.007(6)
O28 0.076(14) 0.055(12) 0.073(14) 0.015(11) 0.041(12) -0.002(11)
O29 0.052(12) 0.079(14) 0.066(14) 0.000(12) 0.013(10) 0.030(11)
O30 0.083(14) 0.027(9) 0.048(12) 0.014(9) 0.022(10) -0.009(10)
O31 0.041(10) 0.048(11) 0.054(12) -0.012(9) 0.009(9) 0.007(9)
O32 0.076(14) 0.084(15) 0.054(13) 0.018(12) 0.026(11) 0.023(12)
O33 0.033(10) 0.043(10) 0.073(14) -0.026(10) -0.022(9) 0.015(8)
O34 0.058(12) 0.031(9) 0.050(12) 0.012(8) 0.012(9) -0.007(9)
O35 0.079(13) 0.058(12) 0.024(10) -0.001(9) -0.013(9) -0.047(11)
O36 0.047(11) 0.048(11) 0.041(11) -0.024(9) -0.002(9) -0.011(9)
O37 0.089(14) 0.024(9) 0.053(12) 0.012(8) 0.035(11) 0.002(9)
O38 0.026(9) 0.031(9) 0.063(12) -0.001(8) 0.001(8) 0.000(7)
O39 0.039(10) 0.037(9) 0.045(11) -0.015(9) 0.007(8) 0.013(8)
O40 0.055(11) 0.051(11) 0.045(11) -0.002(9) 0.013(9) 0.006(9)
Ag1 0.0668(17) 0.088(2) 0.090(2) -0.0038(17) -0.0012(15) -0.0105(15)
N1 0.050(17) 0.065(17) 0.067(19) 0.002(15) 0.020(14) -0.014(13)
N2 0.020(12) 0.077(17) 0.067(18) -0.027(15) 0.006(12) -0.017(12)
N3 0.11(3) 0.083(19) 0.06(2) -0.024(17) 0.020(18) -0.025(19)
N4 0.061(17) 0.060(16) 0.047(16) 0.000(14) 0.002(13) 0.001(13)
C1 0.08(3) 0.07(2) 0.07(2) 0.013(19) 0.00(2) 0.033(19)
C2 0.046(19) 0.033(16) 0.09(3) 0.005(17) 0.024(19) -0.006(14)
C3 0.07(2) 0.024(14) 0.07(2) 0.031(15) 0.029(19) 0.015(14)
C4 0.06(2) 0.019(13) 0.041(18) 0.017(12) 0.000(15) -0.009(13)
C5 0.046(17) 0.017(13) 0.08(2) 0.019(14) 0.008(16) 0.001(12)
C6 0.048(17) 0.071(18) 0.064(19) 0.008(16) 0.002(14) -0.005(14)
C7 0.076(19) 0.11(2) 0.08(2) -0.006(18) -0.012(16) -0.001(17)
C8 0.094(14) 0.104(14) 0.084(14) -0.004(9) 0.023(9) 0.003(10)
C9 0.043(17) 0.07(2) 0.042(18) -0.003(16) 0.006(14) -0.014(15)
C10 0.031(15) 0.028(14) 0.09(2) 0.004(14) -0.002(14) -0.010(11)
C11 0.074(12) 0.064(12) 0.066(12) -0.005(9) -0.005(9) -0.001(9)
C12 0.14(4) 0.043(19) 0.06(2) 0.007(17) 0.02(2) -0.02(2)
C13 0.10(3) 0.09(3) 0.07(3) 0.00(2) 0.01(2) -0.03(2)
C14 0.06(2) 0.09(2) 0.05(2) -0.006(18) 0.024(17) -0.039(19)
Ag2 0.0352(12) 0.0768(16) 0.097(2) -0.0075(14) 0.0298(12) 0.0003(12)
N5 0.038(14) 0.071(16) 0.038(14) 0.007(12) -0.006(11) 0.000(12)
N6 0.024(12) 0.11(2) 0.075(18) -0.021(17) 0.024(12) -0.007(13)
N7 0.065(11) 0.101(12) 0.079(11) -0.010(9) 0.021(9) 0.009(9)
N8 0.039(14) 0.067(15) 0.044(14) 0.007(12) -0.005(11) 0.018(11)
C15 0.014(8) 0.041(9) 0.025(9) 0.011(7) 0.010(7) -0.002(7)
C16 0.019(15) 0.07(2) 0.13(3) 0.01(2) 0.035(19) -0.002(14)
C17 0.024(16) 0.13(3) 0.07(2) 0.03(2) 0.013(15) -0.030(17)
C18 0.07(2) 0.11(3) 0.022(16) -0.017(17) -0.004(15) -0.01(2)
C19 0.017(13) 0.045(16) 0.06(2) 0.014(14) 0.015(13) -0.008(11)
C20 0.084(17) 0.055(15) 0.062(16) 0.009(14) 0.011(14) 0.018(14)
C21 0.092(12) 0.092(12) 0.089(12) -0.005(9) 0.009(9) 0.012(9)
C22 0.028(15) 0.12(3) 0.08(2) -0.03(2) 0.020(15) 0.008(17)
C23 0.027(14) 0.072(19) 0.033(15) -0.007(14) 0.016(11) 0.000(13)
C24 0.023(14) 0.019(12) 0.07(2) -0.002(13) 0.011(13) 0.003(10)
C25 0.046(19) 0.07(2) 0.12(3) 0.01(2) 0.06(2) 0.014(16)
C26 0.041(18) 0.12(3) 0.06(2) -0.02(2) -0.018(16) 0.038(18)
C27 0.015(14) 0.14(3) 0.08(2) 0.00(2) 0.022(16) 0.009(17)
C28 0.008(12) 0.057(17) 0.067(19) 0.007(14) -0.004(12) -0.005(11)
Ag3 0.0339(12) 0.0863(17) 0.0712(17) -0.0121(14) 0.0183(11) -0.0016(12)
N9 0.022(12) 0.077(17) 0.061(17) -0.011(13) 0.008(11) -0.013(11)
N10 0.033(13) 0.055(15) 0.055(16) 0.012(13) 0.009(12) 0.018(11)
N11 0.020(11) 0.056(14) 0.053(16) 0.013(12) 0.003(11) 0.000(10)
N12 0.025(8) 0.054(9) 0.038(9) 0.003(8) 0.006(7) -0.010(7)
C29 0.034(9) 0.056(10) 0.037(10) -0.001(8) 0.013(8) -0.004(8)
C30 0.046(19) 0.09(2) 0.09(3) 0.00(2) -0.02(2) -0.033(18)
C31 0.06(2) 0.10(2) 0.05(2) 0.025(18) 0.038(17) 0.011(18)
C32 0.07(2) 0.08(2) 0.07(2) 0.04(2) -0.011(18) -0.007(18)
C33 0.08(2) 0.025(14) 0.044(19) -0.008(13) -0.015(17) 0.000(14)
C34 0.018(13) 0.030(14) 0.06(2) 0.013(13) 0.005(13) 0.003(11)
C35 0.040(16) 0.048(16) 0.09(2) -0.001(16) 0.023(16) -0.012(14)
C36 0.027(15) 0.13(3) 0.040(18) 0.018(18) 0.015(13) 0.035(17)
C37 0.052(18) 0.018(13) 0.06(2) -0.004(13) 0.014(15) -0.007(12)
C38 0.024(14) 0.049(16) 0.049(18) -0.004(14) 0.024(13) -0.010(12)
C39 0.08(2) 0.022(13) 0.033(16) 0.004(12) 0.026(15) -0.004(13)
C40 0.024(14) 0.057(17) 0.043(17) -0.015(13) 0.014(12) 0.013(12)
C41 0.047(17) 0.027(14) 0.08(2) 0.014(14) -0.003(16) -0.022(13)
C42 0.035(10) 0.048(10) 0.053(11) 0.004(8) 0.004(8) 0.003(8)
O1W 0.14(3) 0.74(11) 0.24(4) -0.27(6) -0.10(3) 0.35(5)
O2W 0.15(3) 0.18(3) 0.20(4) -0.02(3) 0.07(3) 0.00(3)
O3W 0.108(12) 0.122(12) 0.129(12) 0.018(9) 0.036(9) 0.007(9)

loop_
_atom_type_symbol
_atom_type_description
_atom_type_scat_dispersion_real
_atom_type_scat_dispersion_imag
_atom_type_scat_source
C C 0.0033 0.0016 'International Tables Vol C Tables 4.2.6.8 and 6.1.1.4'
H H 0.0000 0.0000 'International Tables Vol C Tables 4.2.6.8 and 6.1.1.4'
N N 0.0061 0.0033 'International Tables Vol C Tables 4.2.6.8 and 6.1.1.4'
O O 0.0106 0.0060 'International Tables Vol C Tables 4.2.6.8 and 6.1.1.4'
P P 0.1023 0.0942 'International Tables Vol C Tables 4.2.6.8 and 6.1.1.4'
Ag Ag -0.8971 1.1015 'International Tables Vol C Tables 4.2.6.8 and 6.1.1.4'
W W -0.8490 6.8722 'International Tables Vol C Tables 4.2.6.8 and 6.1.1.4'

loop_
_geom_angle_atom_site_label_1
_geom_angle_atom_site_label_2
_geom_angle_atom_site_label_3
_geom_angle
_geom_angle_site_symmetry_1
_geom_angle_site_symmetry_3
O37 P1 O38 111.8(9) . .
O37 P1 O39 108.5(10) . .
O38 P1 O39 110.1(9) . .
O37 P1 O40 109.4(10) . .
O38 P1 O40 107.5(9) . .
O39 P1 O40 109.5(9) . .
O1 W1 O13 104.3(9) . .
O1 W1 O15 105.9(8) . .
O13 W1 O15 87.0(8) . .
O1 W1 O14 99.6(7) . .
O13 W1 O14 88.2(7) . .
O15 W1 O14 154.5(7) . .
O1 W1 O16 100.5(9) . .
O13 W1 O16 155.2(8) . .
O15 W1 O16 87.0(8) . .
O14 W1 O16 86.9(7) . .
O1 W1 O37 167.5(7) . .
O13 W1 O37 83.9(8) . .
O15 W1 O37 83.6(6) . .
O14 W1 O37 71.0(5) . .
O16 W1 O37 71.5(7) . .
O2 W2 O18 102.4(9) . .
O2 W2 O19 104.5(8) . .
O18 W2 O19 153.1(8) . .
O2 W2 O17 107.1(9) . .
O18 W2 O17 85.7(8) . .
O19 W2 O17 86.0(7) . .
O2 W2 O16 99.8(8) . .
O18 W2 O16 89.2(8) . .
O19 W2 O16 86.7(7) . .
O17 W2 O16 153.1(8) . .
O2 W2 O37 168.5(8) . .
O18 W2 O37 85.1(7) . .
O19 W2 O37 68.4(6) . .
O17 W2 O37 81.9(7) . .
O16 W2 O37 71.4(6) . .
O3 W3 O19 106.0(9) . .
O3 W3 O21 103.2(8) . .
O19 W3 O21 89.9(7) . .
O3 W3 O20 101.9(9) . .
O19 W3 O20 152.2(8) . .
O21 W3 O20 83.7(7) . .
O3 W3 O14 102.3(8) . .
O19 W3 O14 86.7(7) . .
O21 W3 O14 154.2(7) . .
O20 W3 O14 87.4(7) . .
O3 W3 O37 171.6(8) . .
O19 W3 O37 69.0(7) . .
O21 W3 O37 83.9(7) . .
O20 W3 O37 83.4(7) . .
O14 W3 O37 71.1(6) . .
O4 W4 O24 100.8(8) . .
O4 W4 O15 106.1(8) . .
O24 W4 O15 87.9(7) . .
O4 W4 O22 101.8(9) . .
O24 W4 O22 88.4(8) . .
O15 W4 O22 152.1(8) . .
O4 W4 O23 106.7(9) . .
O24 W4 O23 152.5(8) . .
O15 W4 O23 85.0(8) . .
O22 W4 O23 85.6(8) . .
O4 W4 O38 166.3(7) . .
O24 W4 O38 69.7(6) . .
O15 W4 O38 84.0(6) . .
O22 W4 O38 68.8(7) . .
O23 W4 O38 83.1(7) . .
O5 W5 O25 105.2(9) . .
O5 W5 O22 101.3(10) . .
O25 W5 O22 86.0(9) . .
O5 W5 O26 100.9(9) . .
O25 W5 O26 153.9(8) . .
O22 W5 O26 88.3(8) . .
O5 W5 O27 104.1(9) . .
O25 W5 O27 87.7(8) . .
O22 W5 O27 154.5(8) . .
O26 W5 O27 86.6(8) . .
O5 W5 O38 166.7(9) . .
O25 W5 O38 84.9(7) . .
O22 W5 O38 70.3(7) . .
O26 W5 O38 69.3(6) . .
O27 W5 O38 84.6(6) . .
O6 W6 O28 101.9(9) . .
O6 W6 O24 100.7(8) . .
O28 W6 O24 157.3(8) . .
O6 W6 O18 101.7(8) . .
O28 W6 O18 86.3(8) . .
O24 W6 O18 86.7(7) . .
O6 W6 O26 104.7(8) . .
O28 W6 O26 89.8(8) . .
O24 W6 O26 86.9(8) . .
O18 W6 O26 153.5(7) . .
O6 W6 O38 168.9(7) . .
O28 W6 O38 87.4(7) . .
O24 W6 O38 70.4(6) . .
O18 W6 O38 84.7(7) . .
O26 W6 O38 68.9(6) . .
O7 W7 O23 104.5(9) . .
O7 W7 O29 101.1(9) . .
O23 W7 O29 89.8(8) . .
O7 W7 O13 106.1(9) . .
O23 W7 O13 86.3(8) . .
O29 W7 O13 152.7(8) . .
O7 W7 O32 103.2(8) . .
O23 W7 O32 152.4(9) . .
O29 W7 O32 85.4(8) . .
O13 W7 O32 85.5(8) . .
O7 W7 O39 168.6(7) . .
O23 W7 O39 83.0(7) . .
O29 W7 O39 69.9(7) . .
O13 W7 O39 82.8(7) . .
O32 W7 O39 69.8(7) . .
O8 W8 O31 103.3(9) . .
O8 W8 O29 100.7(9) . .
O31 W8 O29 155.9(8) . .
O8 W8 O30 100.2(9) . .
O31 W8 O30 87.5(8) . .
O29 W8 O30 86.8(8) . .
O8 W8 O25 105.5(9) . .
O31 W8 O25 87.2(8) . .
O29 W8 O25 87.8(8) . .
O30 W8 O25 154.3(8) . .
O8 W8 O39 166.7(8) . .
O31 W8 O39 86.5(6) . .
O29 W8 O39 69.5(7) . .
O30 W8 O39 70.9(7) . .
O25 W8 O39 83.7(7) . .
O9 W9 O20 104.9(8) . .
O9 W9 O32 99.9(9) . .
O20 W9 O32 90.8(8) . .
O9 W9 O33 105.0(8) . .
O20 W9 O33 86.7(7) . .
O32 W9 O33 154.8(8) . .
O9 W9 O30 100.1(8) . .
O20 W9 O30 154.8(8) . .
O32 W9 O30 88.2(8) . .
O33 W9 O30 83.7(7) . .
O9 W9 O39 166.4(7) . .
O20 W9 O39 85.5(7) . .
O32 W9 O39 70.8(7) . .
O33 W9 O39 84.0(6) . .
O30 W9 O39 70.4(6) . .
O10 W10 O27 104.8(9) . .
O10 W10 O31 106.6(8) . .
O27 W10 O31 86.2(7) . .
O10 W10 O35 98.0(9) . .
O27 W10 O35 89.3(7) . .
O31 W10 O35 155.3(7) . .
O10 W10 O34 99.0(9) . .
O27 W10 O34 156.2(7) . .
O31 W10 O34 88.2(7) . .
O35 W10 O34 86.1(7) . .
O10 W10 O40 164.9(8) . .
O27 W10 O40 85.1(6) . .
O31 W10 O40 85.0(6) . .
O35 W10 O40 70.5(7) . .
O34 W10 O40 71.3(6) . .
O11 W11 O17 106.0(9) . .
O11 W11 O36 101.8(8) . .
O17 W11 O36 90.3(8) . .
O11 W11 O35 100.0(9) . .
O17 W11 O35 154.1(8) . .
O36 W11 O35 84.7(7) . .
O11 W11 O28 101.5(9) . .
O17 W11 O28 85.5(8) . .
O36 W11 O28 156.6(8) . .
O35 W11 O28 89.1(8) . .
O11 W11 O40 167.5(8) . .
O17 W11 O40 83.4(7) . .
O36 W11 O40 69.3(6) . .
O35 W11 O40 71.0(7) . .
O28 W11 O40 87.3(7) . .
O12 W12 O21 104.7(8) . .
O12 W12 O33 102.6(9) . .
O21 W12 O33 86.0(7) . .
O12 W12 O34 98.6(8) . .
O21 W12 O34 156.7(7) . .
O33 W12 O34 89.5(8) . .
O12 W12 O36 103.7(9) . .
O21 W12 O36 89.5(7) . .
O33 W12 O36 153.6(7) . .
O34 W12 O36 84.5(7) . .
O12 W12 O40 168.2(8) . .
O21 W12 O40 84.7(6) . .
O33 W12 O40 84.9(6) . .
O34 W12 O40 72.1(6) . .
O36 W12 O40 68.8(6) . .
W1 O13 W7 149.4(11) . .
W1 O14 W3 129.0(8) . .
W1 O15 W4 151.1(10) . .
W2 O16 W1 129.2(9) . .
W11 O17 W2 152.7(11) . .
W2 O18 W6 150.0(11) . .
W2 O19 W3 134.3(10) . .
W9 O20 W3 151.2(10) . .
W12 O21 W3 152.5(10) . .
W5 O22 W4 131.8(11) . .
W7 O23 W4 153.1(12) . .
W4 O24 W6 130.6(9) . .
W5 O25 W8 149.5(10) . .
W5 O26 W6 131.8(8) . .
W5 O27 W10 149.2(10) . .
W6 O28 W11 146.9(10) . .
W8 O29 W7 131.5(11) . .
W8 O30 W9 129.1(10) . .
W8 O31 W10 148.9(10) . .
W9 O32 W7 130.0(10) . .
W12 O33 W9 148.8(9) . .
W12 O34 W10 127.1(9) . .
W11 O35 W10 128.6(10) . .
W11 O36 W12 132.1(9) . .
P1 O37 W3 128.2(11) . .
P1 O37 W1 125.6(9) . .
W3 O37 W1 88.8(5) . .
P1 O37 W2 125.6(9) . .
W3 O37 W2 88.1(5) . .
W1 O37 W2 87.9(6) . .
P1 O38 W6 126.6(8) . .
P1 O38 W5 126.9(8) . .
W6 O38 W5 89.8(6) . .
P1 O38 W4 123.9(9) . .
W6 O38 W4 89.1(5) . .
W5 O38 W4 88.6(5) . .
P1 O39 W7 126.8(8) . .
P1 O39 W9 125.7(8) . .
W7 O39 W9 89.2(5) . .
P1 O39 W8 125.2(9) . .
W7 O39 W8 89.0(5) . .
W9 O39 W8 89.2(5) . .
P1 O40 W11 125.2(9) . .
P1 O40 W12 125.0(9) . .
W11 O40 W12 89.9(5) . .
P1 O40 W10 126.2(9) . .
W11 O40 W10 89.8(5) . .
W12 O40 W10 89.5(6) . .
N1 Ag1 N4 175.4(10) . 1_655
C2 N1 C1 119(3) . .
C2 N1 Ag1 122(2) . .
C1 N1 Ag1 119(2) . .
C6 N2 N3 117(2) . .
C9 N3 N2 120(3) . .
C13 N4 C14 120(3) . .
C13 N4 Ag1 120(2) . 1_455
C14 N4 Ag1 119(2) . 1_455
N1 C1 C5 119(3) . .
N1 C1 H1A 120.3 . .
C5 C1 H1A 120.3 . .
N1 C2 C3 125(3) . .
N1 C2 H2A 117.6 . .
C3 C2 H2A 117.6 . .
C4 C3 C2 119(3) . .
C4 C3 H3A 120.7 . .
C2 C3 H3A 120.7 . .
C3 C4 C5 118(3) . .
C3 C4 H4A 121.2 . .
C5 C4 H4A 121.2 . .
C1 C5 C4 120(3) . .
C1 C5 C6 119(3) . .
C4 C5 C6 121(3) . .
N2 C6 C7 128(3) . .
N2 C6 C5 117(3) . .
C7 C6 C5 115(3) . .
C6 C7 H7A 109.5 . .
C6 C7 H7B 109.5 . .
H7A C7 H7B 109.5 . .
C6 C7 H7C 109.5 . .
H7A C7 H7C 109.5 . .
H7B C7 H7C 109.5 . .
C9 C8 H8A 109.5 . .
C9 C8 H8B 109.5 . .
H8A C8 H8B 109.5 . .
C9 C8 H8C 109.5 . .
H8A C8 H8C 109.5 . .
H8B C8 H8C 109.5 . .
N3 C9 C10 118(3) . .
N3 C9 C8 123(3) . .
C10 C9 C8 119(3) . .
C14 C10 C9 121(3) . .
C14 C10 C11 109(2) . .
C9 C10 C11 130(3) . .
C12 C11 C10 125(3) . .
C12 C11 H11A 117.7 . .
C10 C11 H11A 117.7 . .
C13 C12 C11 115(4) . .
C13 C12 H12A 122.4 . .
C11 C12 H12A 122.4 . .
N4 C13 C12 126(4) . .
N4 C13 H13A 117.0 . .
C12 C13 H13A 117.0 . .
N4 C14 C10 124(3) . .
N4 C14 H14A 117.9 . .
C10 C14 H14A 117.9 . .
N8 Ag2 N5 173.9(8) 1_655 .
C15 N5 C16 116(2) . .
C15 N5 Ag2 119.5(17) . .
C16 N5 Ag2 123.3(17) . .
C20 N6 N7 119(3) . .
C23 N7 N6 119(2) . .
C28 N8 C27 116(2) . .
C28 N8 Ag2 120.1(18) . 1_455
C27 N8 Ag2 123.7(17) . 1_455
N5 C15 C19 123(2) . .
N5 C15 H15A 118.3 . .
C19 C15 H15A 118.3 . .
C17 C16 N5 125(3) . .
C17 C16 H16A 117.6 . .
N5 C16 H16A 117.6 . .
C16 C17 C18 119(3) . .
C16 C17 H17A 120.6 . .
C18 C17 H17A 120.6 . .
C19 C18 C17 119(3) . .
C19 C18 H18A 120.7 . .
C17 C18 H18A 120.7 . .
C18 C19 C20 125(3) . .
C18 C19 C15 118(2) . .
C20 C19 C15 117(2) . .
N6 C20 C19 121(3) . .
N6 C20 C21 123(3) . .
C19 C20 C21 115(3) . .
C20 C21 H21A 109.5 . .
C20 C21 H21B 109.5 . .
H21A C21 H21B 109.5 . .
C20 C21 H21C 109.5 . .
H21A C21 H21C 109.5 . .
H21B C21 H21C 109.5 . .
C23 C22 H22A 109.5 . .
C23 C22 H22B 109.5 . .
H22A C22 H22B 109.5 . .
C23 C22 H22C 109.5 . .
H22A C22 H22C 109.5 . .
H22B C22 H22C 109.5 . .
N7 C23 C24 118(2) . .
N7 C23 C22 118(2) . .
C24 C23 C22 124(2) . .
C28 C24 C25 116(2) . .
C28 C24 C23 123(3) . .
C25 C24 C23 121(2) . .
C24 C25 C26 123(3) . .
C24 C25 H25A 118.4 . .
C26 C25 H25A 118.4 . .
C27 C26 C25 113(3) . .
C27 C26 H26A 123.5 . .
C25 C26 H26A 123.5 . .
N8 C27 C26 127(3) . .
N8 C27 H27A 116.5 . .
C26 C27 H27A 116.5 . .
N8 C28 C24 124(3) . .
N8 C28 H28A 117.9 . .
C24 C28 H28A 117.9 . .
N12 Ag3 N9 174.2(9) 1_655 .
C29 N9 C30 118(3) . .
C29 N9 Ag3 120.8(19) . .
C30 N9 Ag3 121(2) . .
C34 N10 N11 116(2) . .
C37 N11 N10 116(2) . .
C41 N12 C42 116(2) . .
C41 N12 Ag3 122.3(18) . 1_455
C42 N12 Ag3 121.3(17) . 1_455
N9 C29 C33 127(3) . .
N9 C29 H29A 116.6 . .
C33 C29 H29A 116.6 . .
N9 C30 C31 121(3) . .
N9 C30 H30A 119.4 . .
C31 C30 H30A 119.4 . .
C30 C31 C32 119(3) . .
C30 C31 H31A 120.3 . .
C32 C31 H31A 120.3 . .
C33 C32 C31 115(3) . .
C33 C32 H32A 122.6 . .
C31 C32 H32A 122.6 . .
C32 C33 C29 120(3) . .
C32 C33 C34 121(3) . .
C29 C33 C34 119(3) . .
N10 C34 C33 117(2) . .
N10 C34 C35 124(2) . .
C33 C34 C35 118(3) . .
C34 C35 H35A 109.5 . .
C34 C35 H35B 109.5 . .
H35A C35 H35B 109.5 . .
C34 C35 H35C 109.5 . .
H35A C35 H35C 109.5 . .
H35B C35 H35C 109.5 . .
C37 C36 H36A 109.5 . .
C37 C36 H36B 109.5 . .
H36A C36 H36B 109.5 . .
C37 C36 H36C 109.5 . .
H36A C36 H36C 109.5 . .
H36B C36 H36C 109.5 . .
N11 C37 C36 123(2) . .
N11 C37 C38 116(2) . .
C36 C37 C38 120(2) . .
C39 C38 C42 121(2) . .
C39 C38 C37 124(2) . .
C42 C38 C37 116(2) . .
C38 C39 C40 122(2) . .
C38 C39 H39A 119.1 . .
C40 C39 H39A 119.1 . .
C41 C40 C39 115(2) . .
C41 C40 H40A 122.6 . .
C39 C40 H40A 122.6 . .
N12 C41 C40 126(3) . .
N12 C41 H41A 116.8 . .
C40 C41 H41A 116.8 . .
C38 C42 N12 120(2) . .
C38 C42 H42A 119.9 . .
N12 C42 H42A 119.9 . .

loop_
_geom_bond_atom_site_label_1
_geom_bond_atom_site_label_2
_geom_bond_distance
_geom_bond_site_symmetry_2
P1 O37 1.454(17) .
P1 O38 1.487(16) .
P1 O39 1.497(15) .
P1 O40 1.543(17) .
W1 O1 1.625(16) .
W1 O13 1.864(19) .
W1 O15 1.865(17) .
W1 O14 1.909(16) .
W1 O16 1.914(17) .
W1 O37 2.478(17) .
W2 O2 1.665(18) .
W2 O18 1.856(17) .
W2 O19 1.870(17) .
W2 O17 1.90(2) .
W2 O16 1.903(17) .
W2 O37 2.490(18) .
W3 O3 1.688(16) .
W3 O19 1.870(15) .
W3 O21 1.900(18) .
W3 O20 1.921(19) .
W3 O14 1.923(15) .
W3 O37 2.466(15) .
W4 O4 1.687(19) .
W4 O24 1.893(17) .
W4 O15 1.907(18) .
W4 O22 1.92(2) .
W4 O23 1.92(2) .
W4 O38 2.479(14) .
W5 O5 1.70(2) .
W5 O25 1.83(2) .
W5 O22 1.854(18) .
W5 O26 1.867(17) .
W5 O27 1.873(16) .
W5 O38 2.455(15) .
W6 O6 1.67(2) .
W6 O28 1.889(19) .
W6 O24 1.905(18) .
W6 O18 1.911(17) .
W6 O26 1.917(18) .
W6 O38 2.440(17) .
W7 O7 1.669(16) .
W7 O23 1.83(2) .
W7 O29 1.898(19) .
W7 O13 1.93(2) .
W7 O32 1.947(19) .
W7 O39 2.450(14) .
W8 O8 1.658(18) .
W8 O31 1.863(16) .
W8 O29 1.886(16) .
W8 O30 1.893(15) .
W8 O25 1.93(2) .
W8 O39 2.474(15) .
W9 O9 1.615(19) .
W9 O20 1.842(19) .
W9 O32 1.859(19) .
W9 O33 1.911(17) .
W9 O30 1.945(16) .
W9 O39 2.462(16) .
W10 O10 1.62(2) .
W10 O27 1.914(17) .
W10 O31 1.922(17) .
W10 O35 1.928(15) .
W10 O34 1.950(15) .
W10 O40 2.448(16) .
W11 O11 1.693(17) .
W11 O17 1.872(19) .
W11 O36 1.872(17) .
W11 O35 1.902(16) .
W11 O28 1.912(19) .
W11 O40 2.441(16) .
W12 O12 1.716(17) .
W12 O21 1.865(19) .
W12 O33 1.881(17) .
W12 O34 1.897(16) .
W12 O36 1.905(16) .
W12 O40 2.446(17) .
Ag1 N1 2.11(3) .
Ag1 N4 2.11(2) 1_655
N1 C2 1.22(4) .
N1 C1 1.35(4) .
N2 C6 1.23(3) .
N2 N3 1.34(3) .
N3 C9 1.20(3) .
N4 C13 1.27(4) .
N4 C14 1.32(3) .
N4 Ag1 2.11(2) 1_455
C1 C5 1.38(4) .
C1 H1A 0.9300 .
C2 C3 1.43(4) .
C2 H2A 0.9300 .
C3 C4 1.28(3) .
C3 H3A 0.9300 .
C4 C5 1.41(4) .
C4 H4A 0.9300 .
C5 C6 1.55(4) .
C6 C7 1.42(4) .
C7 H7A 0.9600 .
C7 H7B 0.9600 .
C7 H7C 0.9600 .
C8 C9 1.46(4) .
C8 H8A 0.9600 .
C8 H8B 0.9600 .
C8 H8C 0.9600 .
C9 C10 1.45(4) .
C10 C14 1.44(4) .
C10 C11 1.45(4) .
C11 C12 1.38(4) .
C11 H11A 0.9300 .
C12 C13 1.31(4) .
C12 H12A 0.9300 .
C13 H13A 0.9300 .
C14 H14A 0.9300 .
Ag2 N8 2.13(2) 1_655
Ag2 N5 2.16(2) .
N5 C15 1.31(3) .
N5 C16 1.35(4) .
N6 C20 1.21(4) .
N6 N7 1.406(10) .
N7 C23 1.29(3) .
N8 C28 1.32(3) .
N8 C27 1.32(3) .
N8 Ag2 2.13(2) 1_455
C15 C19 1.42(3) .
C15 H15A 0.9300 .
C16 C17 1.31(4) .
C16 H16A 0.9300 .
C17 C18 1.42(4) .
C17 H17A 0.9300 .
C18 C19 1.32(3) .
C18 H18A 0.9300 .
C19 C20 1.41(4) .
C20 C21 1.51(4) .
C21 H21A 0.9600 .
C21 H21B 0.9600 .
C21 H21C 0.9600 .
C22 C23 1.53(3) .
C22 H22A 0.9600 .
C22 H22B 0.9600 .
C22 H22C 0.9600 .
C23 C24 1.38(3) .
C24 C28 1.35(3) .
C24 C25 1.37(4) .
C25 C26 1.38(4) .
C25 H25A 0.9300 .
C26 C27 1.34(4) .
C26 H26A 0.9300 .
C27 H27A 0.9300 .
C28 H28A 0.9300 .
Ag3 N12 2.142(19) 1_655
Ag3 N9 2.18(2) .
N9 C29 1.28(3) .
N9 C30 1.31(4) .
N10 C34 1.23(3) .
N10 N11 1.44(3) .
N11 C37 1.26(3) .
N12 C41 1.30(3) .
N12 C42 1.43(3) .
N12 Ag3 2.142(19) 1_455
C29 C33 1.37(4) .
C29 H29A 0.9300 .
C30 C31 1.36(4) .
C30 H30A 0.9300 .
C31 C32 1.51(4) .
C31 H31A 0.9300 .
C32 C33 1.28(4) .
C32 H32A 0.9300 .
C33 C34 1.49(4) .
C34 C35 1.51(3) .
C35 H35A 0.9600 .
C35 H35B 0.9600 .
C35 H35C 0.9600 .
C36 C37 1.51(3) .
C36 H36A 0.9600 .
C36 H36B 0.9600 .
C36 H36C 0.9600 .
C37 C38 1.52(3) .
C38 C39 1.32(3) .
C38 C42 1.34(3) .
C39 C40 1.40(3) .
C39 H39A 0.9300 .
C40 C41 1.36(3) .
C40 H40A 0.9300 .
C41 H41A 0.9300 .
C42 H42A 0.9300 .
